data_7231482
loop_
_publ_author_name
'Dutta, Basudeb'
'Datta, Joydeep'
'Maity, Suvendu'
'Sinha, Chittaranjan'
'Sun, Di'
'Ray, Partha Pratim'
'Mir, Mohammad Hedayetullah'

_publ_section_title
;
 Electrical property and Schottky behavior of a flexible Schiff-base
 compound: X-ray structure and stabilization of 1D water chain.
;
_journal_issue 38
_journal_name_full 'Physical chemistry chemical physics : PCCP'
_journal_page_first 24744
_journal_page_last 24749
_journal_paper_doi 10.1039/c8cp04569k
_journal_volume 20
_journal_year 2018
_chemical_formula_moiety 'C32 H28 N4 O2 S2'
_chemical_formula_sum 'C32 H28 N4 O2 S2'
_chemical_formula_weight 564.70
_space_group_crystal_system triclinic
_space_group_IT_number 2
_space_group_name_Hall '-P 1'
_space_group_name_H-M_alt 'P -1'
_symmetry_space_group_name_Hall '-P 1'
_symmetry_space_group_name_H-M 'P -1'
_atom_sites_solution_hydrogens mixed
_audit_creation_method SHELXL-2016/6
_audit_update_record
;
2018-08-28 deposited with the CCDC.
2018-09-03 downloaded from the CCDC.
;
_cell_angle_alpha 77.328(3)
_cell_angle_beta 84.635(3)
_cell_angle_gamma 80.612(3)
_cell_formula_units_Z 1
_cell_length_a 5.4376(2)
_cell_length_b 8.0683(4)
_cell_length_c 17.0332(9)
_cell_measurement_reflns_used 2617
_cell_measurement_temperature 293(2)
_cell_measurement_theta_max 25.10
_cell_measurement_theta_min 3.11
_cell_volume 718.02(6)
_computing_cell_refinement 'Bruker SAINT'
_computing_data_collection 'Bruker APEX2'
_computing_data_reduction 'Bruker SAINT'
_computing_molecular_graphics 'Bruker SHELXTL'
_computing_publication_material 'Bruker SHELXTL'
_computing_structure_refinement 'SHELXL-2014 (Sheldrick 2014)'
_computing_structure_solution 'SHELXS-97 (Sheldrick 2008)'
_diffrn_ambient_temperature 293(2)
_diffrn_measured_fraction_theta_full 0.985
_diffrn_measured_fraction_theta_max 0.985
_diffrn_measurement_device_type 'Bruker APEX-II CCD'
_diffrn_measurement_method '\f and \w scans'
_diffrn_radiation_type MoK\a
_diffrn_radiation_wavelength 0.71073
_diffrn_reflns_av_R_equivalents 0.0289
_diffrn_reflns_av_unetI/netI 0.0465
_diffrn_reflns_Laue_measured_fraction_full 0.985
_diffrn_reflns_Laue_measured_fraction_max 0.985
_diffrn_reflns_limit_h_max 6
_diffrn_reflns_limit_h_min -6
_diffrn_reflns_limit_k_max 9
_diffrn_reflns_limit_k_min -9
_diffrn_reflns_limit_l_max 20
_diffrn_reflns_limit_l_min -20
_diffrn_reflns_number 5386
_diffrn_reflns_point_group_measured_fraction_full 0.985
_diffrn_reflns_point_group_measured_fraction_max 0.985
_diffrn_reflns_theta_full 25.205
_diffrn_reflns_theta_max 25.205
_diffrn_reflns_theta_min 2.649
_diffrn_source Mo
_exptl_absorpt_coefficient_mu 0.222
_exptl_absorpt_correction_type multi-scan
_exptl_crystal_colour yellow
_exptl_crystal_density_diffrn 1.306
_exptl_crystal_description prism
_exptl_crystal_F_000 770
_exptl_crystal_size_max 0.423
_exptl_crystal_size_mid 0.152
_exptl_crystal_size_min 0.075
_exptl_transmission_factor_max 0.842
_exptl_transmission_factor_min 0.741
_refine_diff_density_max 0.201
_refine_diff_density_min -0.249
_refine_diff_density_rms 0.049
_refine_ls_extinction_method none
_refine_ls_goodness_of_fit_ref 1.044
_refine_ls_hydrogen_treatment mixed
_refine_ls_matrix_type full
_refine_ls_number_parameters 187
_refine_ls_number_reflns 2565
_refine_ls_number_restraints 3
_refine_ls_restrained_S_all 1.043
_refine_ls_R_factor_all 0.0902
_refine_ls_R_factor_gt 0.0552
_refine_ls_shift/su_max 0.000
_refine_ls_shift/su_mean 0.000
_refine_ls_structure_factor_coef Fsqd
_refine_ls_weighting_details 'w=1/[\s^2^(Fo^2^)+(0.0712P)^2^+0.3255P] where P=(Fo^2^+2Fc^2^)/3'
_refine_ls_weighting_scheme calc
_refine_ls_wR_factor_gt 0.1411
_refine_ls_wR_factor_ref 0.1625
_reflns_Friedel_coverage 0.000
_reflns_number_gt 1699
_reflns_number_total 2565
_reflns_threshold_expression 'I > 2\s(I)'
_cod_data_source_file c8cp04569k2.cif
_cod_data_source_block Ligand
_cod_depositor_comments 'Adding full bibliography for 7231482.cif.'
_cod_database_code 7231482
_shelx_shelxl_version_number 2016/6
_shelx_space_group_comment
;
The symmetry employed for this shelxl refinement is uniquely defined
by the following loop, which should always be used as a source of
symmetry information in preference to the above space-group names.
They are only intended as comments.
;

loop_
_space_group_symop_operation_xyz
'x, y, z'
'-x, -y, -z'

loop_
_atom_site_label
_atom_site_type_symbol
_atom_site_fract_x
_atom_site_fract_y
_atom_site_fract_z
_atom_site_U_iso_or_equiv
_atom_site_adp_type
_atom_site_occupancy
_atom_site_site_symmetry_order
_atom_site_calc_flag
_atom_site_refinement_flags_posn
_atom_site_refinement_flags_adp
_atom_site_refinement_flags_occupancy
S1 S 0.65834(17) 0.40831(10) 0.36171(5) 0.0662(3) Uani 1 1 d . . .
N2 N 0.3468(5) 0.5929(3) 0.23675(18) 0.0740(8) Uani 1 1 d . . .
C16 C 0.9446(6) 0.1768(4) 0.46956(18) 0.0545(8) Uani 1 1 d . . .
C15 C 0.8367(6) -0.0825(4) 0.55517(19) 0.0623(8) Uani 1 1 d . . .
H15 H 0.724816 -0.137344 0.592688 0.075 Uiso 1 1 calc R U .
N1 N -0.2070(6) 0.3407(4) 0.0828(2) 0.0850(9) Uani 1 1 d . . .
C12 C 0.6367(5) 0.6323(4) 0.32616(17) 0.0512(7) Uani 1 1 d . . .
O1 O 0.7304(7) 0.0724(4) -0.0006(3) 0.1256(12) Uani 1 1 d D . .
H1A H 0.584(10) 0.052(17) -0.004(9) 0.188 Uiso 0.5 1 d D U P
H1B H 0.70(2) 0.150(12) 0.028(7) 0.188 Uiso 0.5 1 d D U P
C11 C 0.7723(6) 0.7377(4) 0.35416(19) 0.0606(8) Uani 1 1 d . . .
H11 H 0.879763 0.689949 0.395281 0.073 Uiso 1 1 calc R U .
C14 C 0.7829(6) 0.0918(4) 0.5247(2) 0.0635(8) Uani 1 1 d . . .
H14 H 0.634850 0.152692 0.541886 0.076 Uiso 1 1 calc R U .
C7 C 0.4743(6) 0.7063(4) 0.2654(2) 0.0619(8) Uani 1 1 d . . .
C13 C 0.8874(6) 0.3672(4) 0.4370(2) 0.0652(9) Uani 1 1 d . . .
H13A H 1.038907 0.411315 0.413043 0.078 Uiso 1 1 calc R U .
H13B H 0.823040 0.425156 0.480466 0.078 Uiso 1 1 calc R U .
C10 C 0.7501(6) 0.9102(4) 0.3222(2) 0.0678(9) Uani 1 1 d . . .
H10 H 0.842234 0.978339 0.341685 0.081 Uiso 1 1 calc R U .
C3 C 0.0423(6) 0.5403(4) 0.15550(19) 0.0622(8) Uani 1 1 d . . .
C6 C 0.1705(6) 0.6494(4) 0.1919(2) 0.0659(9) Uani 1 1 d . . .
H6 H 0.116863 0.767162 0.180783 0.079 Uiso 1 1 calc R U .
C9 C 0.5956(7) 0.9817(4) 0.2626(3) 0.0886(12) Uani 1 1 d . . .
H9 H 0.581988 1.098861 0.240770 0.106 Uiso 1 1 calc R U .
C8 C 0.4573(8) 0.8806(5) 0.2341(3) 0.0971(13) Uani 1 1 d . . .
H8 H 0.350744 0.930865 0.192947 0.117 Uiso 1 1 calc R U .
C1 C -0.2664(7) 0.5067(5) 0.0733(2) 0.0832(11) Uani 1 1 d . . .
H1 H -0.399219 0.558536 0.041495 0.100 Uiso 1 1 calc R U .
C2 C -0.1488(7) 0.6117(5) 0.1064(2) 0.0746(10) Uani 1 1 d . . .
H2 H -0.198929 0.729926 0.095426 0.090 Uiso 1 1 calc R U .
C4 C 0.1056(8) 0.3655(5) 0.1682(3) 0.0972(14) Uani 1 1 d . . .
H4 H 0.231502 0.309451 0.202060 0.117 Uiso 1 1 calc R U .
C5 C -0.0192(10) 0.2752(5) 0.1302(3) 0.1125(16) Uani 1 1 d . . .
H5 H 0.031699 0.157264 0.138251 0.135 Uiso 1 1 calc R U .

loop_
_atom_site_aniso_label
_atom_site_aniso_U_11
_atom_site_aniso_U_22
_atom_site_aniso_U_33
_atom_site_aniso_U_23
_atom_site_aniso_U_13
_atom_site_aniso_U_12
S1 0.0801(6) 0.0539(5) 0.0707(6) -0.0059(4) -0.0331(4) -0.0210(4)
N2 0.0671(18) 0.0646(16) 0.094(2) -0.0064(15) -0.0419(16) -0.0128(14)
C16 0.0556(19) 0.0531(16) 0.0613(18) -0.0132(14) -0.0250(16) -0.0125(15)
C15 0.056(2) 0.0637(19) 0.068(2) -0.0092(16) -0.0061(16) -0.0168(16)
N1 0.075(2) 0.087(2) 0.101(2) -0.0261(18) -0.0188(19) -0.0189(17)
C12 0.0505(17) 0.0539(16) 0.0519(16) -0.0127(13) -0.0066(14) -0.0111(13)
O1 0.131(3) 0.097(2) 0.164(3) -0.042(2) -0.035(3) -0.028(2)
C11 0.068(2) 0.0567(17) 0.0627(19) -0.0159(15) -0.0185(16) -0.0121(15)
C14 0.0502(18) 0.0651(19) 0.076(2) -0.0171(17) -0.0104(17) -0.0037(15)
C7 0.0527(18) 0.0577(18) 0.077(2) -0.0110(16) -0.0175(17) -0.0100(15)
C13 0.072(2) 0.0571(18) 0.072(2) -0.0113(15) -0.0320(17) -0.0132(16)
C10 0.069(2) 0.0585(19) 0.083(2) -0.0230(17) -0.0108(19) -0.0156(16)
C3 0.0573(19) 0.071(2) 0.0591(19) -0.0117(16) -0.0095(16) -0.0108(16)
C6 0.070(2) 0.0623(19) 0.068(2) -0.0158(16) -0.0180(18) -0.0077(16)
C9 0.091(3) 0.0499(18) 0.124(3) -0.004(2) -0.036(3) -0.0101(18)
C8 0.095(3) 0.064(2) 0.131(3) 0.001(2) -0.061(3) -0.008(2)
C1 0.080(3) 0.088(3) 0.091(3) -0.029(2) -0.031(2) -0.007(2)
C2 0.080(2) 0.071(2) 0.076(2) -0.0163(18) -0.028(2) -0.0055(18)
C4 0.090(3) 0.061(2) 0.145(4) -0.011(2) -0.062(3) -0.004(2)
C5 0.116(4) 0.066(2) 0.161(4) -0.019(3) -0.048(3) -0.011(2)

loop_
_atom_type_symbol
_atom_type_description
_atom_type_scat_dispersion_real
_atom_type_scat_dispersion_imag
_atom_type_scat_source
C C 0.0033 0.0016 'International Tables Vol C Tables 4.2.6.8 and 6.1.1.4'
H H 0.0000 0.0000 'International Tables Vol C Tables 4.2.6.8 and 6.1.1.4'
N N 0.0061 0.0033 'International Tables Vol C Tables 4.2.6.8 and 6.1.1.4'
O O 0.0106 0.0060 'International Tables Vol C Tables 4.2.6.8 and 6.1.1.4'
Cl Cl 0.1484 0.1585 'International Tables Vol C Tables 4.2.6.8 and 6.1.1.4'
S S 0.1246 0.1234 'International Tables Vol C Tables 4.2.6.8 and 6.1.1.4'

loop_
_geom_angle_atom_site_label_1
_geom_angle_atom_site_label_2
_geom_angle_atom_site_label_3
_geom_angle
_geom_angle_site_symmetry_1
_geom_angle_site_symmetry_3
C12 S1 C13 102.32(14) . .
C6 N2 C7 120.9(3) . .
C14 C16 C15 118.2(3) . 2_756
C14 C16 C13 121.1(3) . .
C15 C16 C13 120.7(3) 2_756 .
C14 C15 C16 120.8(3) . 2_756
C14 C15 H15 119.6 . .
C16 C15 H15 119.6 2_756 .
C1 N1 C5 114.0(3) . .
C7 C12 C11 118.7(3) . .
C7 C12 S1 116.9(2) . .
C11 C12 S1 124.5(2) . .
H1A O1 H1B 103(5) . .
C10 C11 C12 121.1(3) . .
C10 C11 H11 119.4 . .
C12 C11 H11 119.4 . .
C16 C14 C15 121.1(3) . .
C16 C14 H14 119.5 . .
C15 C14 H14 119.5 . .
C8 C7 C12 118.8(3) . .
C8 C7 N2 124.5(3) . .
C12 C7 N2 116.6(3) . .
C16 C13 S1 109.49(19) . .
C16 C13 H13A 109.8 . .
S1 C13 H13A 109.8 . .
C16 C13 H13B 109.8 . .
S1 C13 H13B 109.8 . .
H13A C13 H13B 108.2 . .
C9 C10 C11 120.4(3) . .
C9 C10 H10 119.8 . .
C11 C10 H10 119.8 . .
C2 C3 C4 116.7(3) . .
C2 C3 C6 120.4(3) . .
C4 C3 C6 122.9(3) . .
N2 C6 C3 123.7(3) . .
N2 C6 H6 118.2 . .
C3 C6 H6 118.2 . .
C10 C9 C8 119.8(3) . .
C10 C9 H9 120.1 . .
C8 C9 H9 120.1 . .
C7 C8 C9 121.3(3) . .
C7 C8 H8 119.4 . .
C9 C8 H8 119.4 . .
N1 C1 C2 125.4(4) . .
N1 C1 H1 117.3 . .
C2 C1 H1 117.3 . .
C3 C2 C1 119.2(3) . .
C3 C2 H2 120.4 . .
C1 C2 H2 120.4 . .
C5 C4 C3 118.8(4) . .
C5 C4 H4 120.6 . .
C3 C4 H4 120.6 . .
N1 C5 C4 125.8(4) . .
N1 C5 H5 117.1 . .
C4 C5 H5 117.1 . .

loop_
_geom_bond_atom_site_label_1
_geom_bond_atom_site_label_2
_geom_bond_distance
_geom_bond_site_symmetry_2
S1 C12 1.764(3) .
S1 C13 1.812(3) .
N2 C6 1.246(4) .
N2 C7 1.422(4) .
C16 C14 1.373(4) .
C16 C15 1.386(4) 2_756
C16 C13 1.506(4) .
C15 C14 1.381(4) .
C15 H15 0.9300 .
N1 C1 1.303(5) .
N1 C5 1.328(5) .
C12 C7 1.391(4) .
C12 C11 1.394(4) .
O1 H1A 0.85(2) .
O1 H1B 0.86(2) .
C11 C10 1.369(4) .
C11 H11 0.9300 .
C14 H14 0.9300 .
C7 C8 1.382(5) .
C13 H13A 0.9700 .
C13 H13B 0.9700 .
C10 C9 1.346(5) .
C10 H10 0.9300 .
C3 C2 1.367(4) .
C3 C4 1.369(5) .
C3 C6 1.472(4) .
C6 H6 0.9300 .
C9 C8 1.383(5) .
C9 H9 0.9300 .
C8 H8 0.9300 .
C1 C2 1.378(5) .
C1 H1 0.9300 .
C2 H2 0.9300 .
C4 C5 1.363(6) .
C4 H4 0.9300 .
C5 H5 0.9300 .
